data_1551461
loop_
_publ_author_name
'Hartmann, Deborah'
'Sch\"adler, Marcel'
'Greb, Lutz'

_publ_section_title
;
 Bis(catecholato)silanes: assessment, rationale and increase of
 silicon&#x2019;s Lewis superacidity
;
_journal_name_full 'Chemical Science'
_journal_paper_doi 10.1039/C9SC02167A
_journal_year 2019
_chemical_formula_moiety 'C24 H24 F9 K O10 Si'
_chemical_formula_sum 'C24 H24 F9 K O10 Si'
_chemical_formula_weight 710.62
_space_group_crystal_system triclinic
_space_group_IT_number 2
_space_group_name_Hall '-P 1'
_space_group_name_H-M_alt 'P -1'
_symmetry_space_group_name_Hall '-P 1'
_symmetry_space_group_name_H-M 'P -1'
_atom_sites_solution_hydrogens geom
_atom_sites_solution_primary dual
_audit_creation_date 2019-01-23
_audit_creation_method
;
Olex2 1.2
(compiled 2018.05.29 svn.r3508 for OlexSys, GUI svn.r5506)
;
_audit_update_record
;
2019-03-26 deposited with the CCDC.    2019-06-17 downloaded from the CCDC.
;
_cell_angle_alpha 99.78(3)
_cell_angle_beta 96.63(3)
_cell_angle_gamma 112.37(3)
_cell_formula_units_Z 2
_cell_length_a 11.414(2)
_cell_length_b 11.840(2)
_cell_length_c 11.872(2)
_cell_measurement_reflns_used 808
_cell_measurement_temperature 120
_cell_measurement_theta_max 26
_cell_measurement_theta_min 1
_cell_volume 1433.3(6)
_computing_cell_refinement 'DENZO/SCALEPACK (Bruker AXS, 1997-2009)'
_computing_data_collection 'COLLECT (Bruker AXS, 1997-2009)'
_computing_data_reduction 'DENZO/SCALEPACK (Bruker AXS, 1997-2009)'
_computing_molecular_graphics 'Olex2 (Dolomanov et al., 2009)'
_computing_publication_material 'Olex2 (Dolomanov et al., 2009)'
_computing_structure_refinement 'ShelXL (Sheldrick, 2015)'
_computing_structure_solution 'ShelXT (Sheldrick, 2015)'
_diffrn_ambient_temperature 120
_diffrn_measured_fraction_theta_full 1.000
_diffrn_measured_fraction_theta_max 0.993
_diffrn_measurement_device_type 'NONIUS KAPPA CCD'
_diffrn_measurement_method O-Scan
_diffrn_radiation_type MoK\a
_diffrn_radiation_wavelength 0.71073
_diffrn_reflns_av_R_equivalents 0.0597
_diffrn_reflns_av_unetI/netI 0.1160
_diffrn_reflns_Laue_measured_fraction_full 1.000
_diffrn_reflns_Laue_measured_fraction_max 0.993
_diffrn_reflns_limit_h_max 15
_diffrn_reflns_limit_h_min -16
_diffrn_reflns_limit_k_max 16
_diffrn_reflns_limit_k_min -16
_diffrn_reflns_limit_l_max 16
_diffrn_reflns_limit_l_min -16
_diffrn_reflns_number 14839
_diffrn_reflns_point_group_measured_fraction_full 1.000
_diffrn_reflns_point_group_measured_fraction_max 0.993
_diffrn_reflns_theta_full 25.242
_diffrn_reflns_theta_max 29.981
_diffrn_reflns_theta_min 1.776
_diffrn_source 'fine-focus sealed tube'
_exptl_absorpt_coefficient_mu 0.340
_exptl_absorpt_correction_type none
_exptl_crystal_colour colourless
_exptl_crystal_colour_primary colourless
_exptl_crystal_density_diffrn 1.647
_exptl_crystal_description block
_exptl_crystal_F_000 724
_exptl_crystal_size_max 0.5
_exptl_crystal_size_mid 0.45
_exptl_crystal_size_min 0.3
_refine_diff_density_max 0.345
_refine_diff_density_min -0.430
_refine_diff_density_rms 0.078
_refine_ls_extinction_method none
_refine_ls_goodness_of_fit_ref 0.964
_refine_ls_hydrogen_treatment constr
_refine_ls_matrix_type full
_refine_ls_number_parameters 406
_refine_ls_number_reflns 8299
_refine_ls_number_restraints 0
_refine_ls_restrained_S_all 0.964
_refine_ls_R_factor_all 0.1533
_refine_ls_R_factor_gt 0.0540
_refine_ls_shift/su_max 0.000
_refine_ls_shift/su_mean 0.000
_refine_ls_structure_factor_coef Fsqd
_refine_ls_weighting_details 'w=1/[\s^2^(Fo^2^)+(0.0566P)^2^] where P=(Fo^2^+2Fc^2^)/3'
_refine_ls_weighting_scheme calc
_refine_ls_wR_factor_gt 0.1026
_refine_ls_wR_factor_ref 0.1340
_reflns_Friedel_coverage 0.000
_reflns_number_gt 3971
_reflns_number_total 8299
_reflns_threshold_expression 'I > 2\s(I)'
_cod_data_source_file c9sc02167a2.cif
_cod_data_source_block ms78_p1
_cod_database_code 1551461
_shelx_shelxl_version_number 2018/3
_shelx_space_group_comment
;
The symmetry employed for this shelxl refinement is uniquely defined
by the following loop, which should always be used as a source of
symmetry information in preference to the above space-group names.
They are only intended as comments.
;
_shelx_estimated_absorpt_t_max 0.905
_shelx_estimated_absorpt_t_min 0.848
_olex2_refinement_description
;
1. Fixed Uiso
 At 1.2 times of:
  All C(H,H) groups
2.a Secondary CH2 refined with riding coordinates:
 C13(H13A,H13B), C14(H14A,H14B), C15(H15A,H15B), C16(H16A,H16B), C17(H17A,
 H17B), C18(H18A,H18B), C19(H19A,H19B), C20(H20A,H20B), C21(H21A,H21B),
 C22(H22A,H22B), C23(H23A,H23B), C24(H24A,H24B)
;
_olex2_submission_special_instructions 'No special instructions were received'

loop_
_space_group_symop_operation_xyz
'x, y, z'
'-x, -y, -z'

loop_
_atom_site_label
_atom_site_type_symbol
_atom_site_fract_x
_atom_site_fract_y
_atom_site_fract_z
_atom_site_U_iso_or_equiv
_atom_site_adp_type
_atom_site_occupancy
_atom_site_site_symmetry_order
_atom_site_calc_flag
_atom_site_refinement_flags_posn
K1 K 0.56179(5) 0.71436(5) 0.84468(5) 0.02960(16) Uani 1 1 d .
Si1 Si 0.22164(7) 0.68938(7) 0.63690(6) 0.02587(18) Uani 1 1 d .
F1 F 0.35429(13) 0.73137(13) 0.72870(12) 0.0319(4) Uani 1 1 d .
F2 F 0.19489(17) 1.06461(14) 0.63071(13) 0.0441(4) Uani 1 1 d .
F3 F 0.30805(17) 1.17225(14) 0.46292(13) 0.0489(5) Uani 1 1 d .
F4 F 0.41253(15) 1.05339(15) 0.31617(13) 0.0448(4) Uani 1 1 d .
F5 F 0.40788(15) 0.82535(16) 0.33561(14) 0.0447(4) Uani 1 1 d .
F6 F 0.09908(16) 0.26570(14) 0.53717(14) 0.0465(4) Uani 1 1 d .
F7 F -0.03895(16) 0.14577(14) 0.68608(16) 0.0497(5) Uani 1 1 d .
F8 F -0.10765(16) 0.27403(15) 0.85824(16) 0.0508(5) Uani 1 1 d .
F9 F -0.03511(15) 0.52716(15) 0.88872(14) 0.0431(4) Uani 1 1 d .
O1 O 0.28485(17) 0.71573(16) 0.51237(15) 0.0312(4) Uani 1 1 d .
O2 O 0.19123(16) 0.82183(15) 0.64531(14) 0.0280(4) Uani 1 1 d .
O3 O 0.11378(16) 0.64868(15) 0.73114(14) 0.0288(4) Uani 1 1 d .
O4 O 0.17454(16) 0.53285(15) 0.57486(14) 0.0296(4) Uani 1 1 d .
O5 O 0.82724(16) 0.90093(16) 0.91038(15) 0.0304(4) Uani 1 1 d .
O6 O 0.75179(18) 0.68672(18) 0.73104(15) 0.0366(5) Uani 1 1 d .
O7 O 0.53987(18) 0.47149(17) 0.73978(15) 0.0367(5) Uani 1 1 d .
O8 O 0.35070(17) 0.49060(16) 0.86165(16) 0.0337(5) Uani 1 1 d .
O9 O 0.42732(16) 0.71293(16) 1.03175(15) 0.0281(4) Uani 1 1 d .
O10 O 0.63431(15) 0.93397(15) 1.02355(14) 0.0275(4) Uani 1 1 d .
C1 C 0.2982(2) 0.8289(2) 0.4938(2) 0.0268(6) Uani 1 1 d .
C2 C 0.2443(2) 0.8901(2) 0.5685(2) 0.0262(6) Uani 1 1 d .
C3 C 0.2473(3) 1.0045(2) 0.5595(2) 0.0312(6) Uani 1 1 d .
C4 C 0.3052(3) 1.0596(2) 0.4739(2) 0.0337(7) Uani 1 1 d .
C5 C 0.3577(3) 0.9991(3) 0.3999(2) 0.0338(7) Uani 1 1 d .
C6 C 0.3549(3) 0.8834(3) 0.4089(2) 0.0324(7) Uani 1 1 d .
C7 C 0.0679(2) 0.5244(2) 0.7269(2) 0.0263(6) Uani 1 1 d .
C8 C 0.1020(2) 0.4574(2) 0.6372(2) 0.0282(6) Uani 1 1 d .
C9 C 0.0640(2) 0.3309(3) 0.6216(2) 0.0306(6) Uani 1 1 d .
C10 C -0.0065(3) 0.2698(2) 0.6970(3) 0.0334(7) Uani 1 1 d .
C11 C -0.0404(2) 0.3349(3) 0.7846(2) 0.0326(7) Uani 1 1 d .
C12 C -0.0035(2) 0.4636(3) 0.8003(2) 0.0307(6) Uani 1 1 d .
C13 C 0.8823(3) 0.9022(3) 0.8082(2) 0.0365(7) Uani 1 1 d .
H13A H 0.971789 0.967672 0.826736 0.044 Uiso 1 1 calc R
H13B H 0.831093 0.921696 0.747280 0.044 Uiso 1 1 calc R
C14 C 0.8826(3) 0.7760(3) 0.7646(3) 0.0416(8) Uani 1 1 d .
H14A H 0.926138 0.776853 0.697103 0.050 Uiso 1 1 calc R
H14B H 0.929617 0.753992 0.826793 0.050 Uiso 1 1 calc R
C15 C 0.7425(3) 0.5631(3) 0.6848(3) 0.0440(8) Uani 1 1 d .
H15A H 0.781637 0.533471 0.745883 0.053 Uiso 1 1 calc R
H15B H 0.789161 0.563779 0.619419 0.053 Uiso 1 1 calc R
C16 C 0.6031(3) 0.4782(3) 0.6430(2) 0.0464(8) Uani 1 1 d .
H16A H 0.563101 0.510749 0.585189 0.056 Uiso 1 1 calc R
H16B H 0.593977 0.393346 0.604863 0.056 Uiso 1 1 calc R
C17 C 0.4095(3) 0.3805(3) 0.7081(3) 0.0465(8) Uani 1 1 d .
H17A H 0.406616 0.297613 0.671447 0.056 Uiso 1 1 calc R
H17B H 0.358804 0.405131 0.651320 0.056 Uiso 1 1 calc R
C18 C 0.3536(3) 0.3726(3) 0.8152(3) 0.0415(7) Uani 1 1 d .
H18A H 0.264986 0.305550 0.796096 0.050 Uiso 1 1 calc R
H18B H 0.406908 0.352145 0.873476 0.050 Uiso 1 1 calc R
C19 C 0.3046(3) 0.4928(3) 0.9674(3) 0.0388(7) Uani 1 1 d .
H19A H 0.362908 0.479599 1.027268 0.047 Uiso 1 1 calc R
H19B H 0.217332 0.424552 0.955164 0.047 Uiso 1 1 calc R
C20 C 0.2994(2) 0.6169(2) 1.0074(3) 0.0354(7) Uani 1 1 d .
H20A H 0.244205 0.631747 0.946025 0.042 Uiso 1 1 calc R
H20B H 0.261811 0.618026 1.078424 0.042 Uiso 1 1 calc R
C21 C 0.4276(2) 0.8340(2) 1.0673(2) 0.0282(6) Uani 1 1 d .
H21A H 0.374072 0.833645 1.127293 0.034 Uiso 1 1 calc R
H21B H 0.390876 0.857401 0.999793 0.034 Uiso 1 1 calc R
C22 C 0.5639(2) 0.9267(2) 1.1159(2) 0.0299(6) Uani 1 1 d .
H22A H 0.565774 1.010113 1.148888 0.036 Uiso 1 1 calc R
H22B H 0.603246 0.899352 1.178827 0.036 Uiso 1 1 calc R
C23 C 0.7689(2) 1.0127(2) 1.0642(2) 0.0311(6) Uani 1 1 d .
H23A H 0.808158 0.976599 1.119048 0.037 Uiso 1 1 calc R
H23B H 0.780421 1.097345 1.105617 0.037 Uiso 1 1 calc R
C24 C 0.8324(3) 1.0214(2) 0.9609(2) 0.0320(6) Uani 1 1 d .
H24A H 0.787373 1.049750 0.902851 0.038 Uiso 1 1 calc R
H24B H 0.923456 1.083250 0.985230 0.038 Uiso 1 1 calc R

loop_
_atom_site_aniso_label
_atom_site_aniso_U_11
_atom_site_aniso_U_22
_atom_site_aniso_U_33
_atom_site_aniso_U_23
_atom_site_aniso_U_13
_atom_site_aniso_U_12
K1 0.0276(3) 0.0292(3) 0.0318(3) 0.0020(3) 0.0053(3) 0.0136(3)
Si1 0.0259(4) 0.0280(4) 0.0251(4) 0.0068(3) 0.0080(3) 0.0115(3)
F1 0.0272(8) 0.0345(9) 0.0343(8) 0.0116(7) 0.0052(7) 0.0116(7)
F2 0.0743(13) 0.0324(9) 0.0328(9) 0.0060(7) 0.0132(9) 0.0294(9)
F3 0.0769(13) 0.0261(9) 0.0350(9) 0.0086(7) 0.0005(9) 0.0142(9)
F4 0.0457(10) 0.0462(10) 0.0378(9) 0.0228(8) 0.0110(8) 0.0075(8)
F5 0.0509(11) 0.0597(11) 0.0408(10) 0.0247(9) 0.0263(9) 0.0308(9)
F6 0.0554(11) 0.0338(9) 0.0468(10) 0.0013(8) 0.0103(9) 0.0177(8)
F7 0.0441(10) 0.0287(9) 0.0691(12) 0.0148(9) 0.0043(9) 0.0078(8)
F8 0.0460(11) 0.0461(11) 0.0664(12) 0.0304(9) 0.0251(10) 0.0141(9)
F9 0.0453(10) 0.0481(10) 0.0438(10) 0.0182(8) 0.0227(9) 0.0204(9)
O1 0.0385(11) 0.0342(11) 0.0311(10) 0.0132(9) 0.0166(9) 0.0208(9)
O2 0.0361(10) 0.0261(10) 0.0258(9) 0.0079(8) 0.0109(8) 0.0148(8)
O3 0.0324(10) 0.0258(10) 0.0325(10) 0.0101(8) 0.0141(9) 0.0129(8)
O4 0.0353(11) 0.0279(10) 0.0277(10) 0.0079(8) 0.0130(9) 0.0126(9)
O5 0.0313(10) 0.0342(11) 0.0302(10) 0.0108(9) 0.0113(9) 0.0154(9)
O6 0.0380(12) 0.0475(12) 0.0300(10) 0.0036(9) 0.0073(9) 0.0258(10)
O7 0.0382(12) 0.0364(11) 0.0315(11) -0.0060(9) -0.0014(9) 0.0192(10)
O8 0.0351(11) 0.0243(10) 0.0388(11) 0.0041(9) 0.0006(9) 0.0123(9)
O9 0.0241(10) 0.0257(9) 0.0342(10) 0.0063(8) 0.0071(8) 0.0098(8)
O10 0.0230(9) 0.0277(10) 0.0277(10) 0.0016(8) 0.0049(8) 0.0082(8)
C1 0.0265(14) 0.0277(14) 0.0257(14) 0.0074(12) 0.0042(12) 0.0102(12)
C2 0.0268(14) 0.0254(14) 0.0224(13) 0.0040(11) 0.0027(11) 0.0078(12)
C3 0.0357(16) 0.0298(15) 0.0251(14) 0.0026(12) 0.0032(13) 0.0125(13)
C4 0.0381(16) 0.0236(14) 0.0295(15) 0.0069(12) -0.0055(13) 0.0050(13)
C5 0.0324(16) 0.0327(16) 0.0271(15) 0.0113(13) 0.0017(13) 0.0027(13)
C6 0.0271(15) 0.0414(17) 0.0282(15) 0.0092(13) 0.0078(12) 0.0124(13)
C7 0.0209(13) 0.0265(14) 0.0298(14) 0.0068(12) 0.0031(11) 0.0083(12)
C8 0.0237(14) 0.0289(15) 0.0298(14) 0.0077(12) 0.0020(12) 0.0089(12)
C9 0.0278(15) 0.0313(15) 0.0304(15) 0.0019(13) 0.0035(12) 0.0123(13)
C10 0.0245(14) 0.0199(14) 0.0486(18) 0.0081(13) -0.0019(13) 0.0041(12)
C11 0.0219(14) 0.0337(16) 0.0415(17) 0.0188(14) 0.0101(13) 0.0053(12)
C12 0.0269(15) 0.0354(16) 0.0337(15) 0.0095(13) 0.0105(13) 0.0149(13)
C13 0.0290(15) 0.0513(19) 0.0338(16) 0.0174(14) 0.0134(13) 0.0162(14)
C14 0.0362(18) 0.060(2) 0.0348(16) 0.0099(15) 0.0128(14) 0.0248(16)
C15 0.062(2) 0.054(2) 0.0316(16) 0.0054(15) 0.0196(16) 0.0387(18)
C16 0.066(2) 0.0481(19) 0.0287(16) -0.0029(14) 0.0061(16) 0.0327(18)
C17 0.0410(18) 0.0345(17) 0.0502(19) -0.0153(15) -0.0109(15) 0.0168(15)
C18 0.0354(17) 0.0236(15) 0.057(2) -0.0010(14) -0.0052(15) 0.0116(13)
C19 0.0315(16) 0.0320(16) 0.0463(18) 0.0121(14) 0.0060(14) 0.0051(13)
C20 0.0241(15) 0.0350(16) 0.0419(17) 0.0075(14) 0.0073(13) 0.0068(13)
C21 0.0319(15) 0.0311(15) 0.0288(14) 0.0088(12) 0.0129(12) 0.0178(13)
C22 0.0363(16) 0.0257(14) 0.0278(14) 0.0032(12) 0.0109(13) 0.0127(12)
C23 0.0255(14) 0.0267(14) 0.0348(15) -0.0006(12) 0.0019(12) 0.0083(12)
C24 0.0268(15) 0.0266(15) 0.0416(16) 0.0096(13) 0.0046(13) 0.0098(12)

loop_
_atom_type_symbol
_atom_type_description
_atom_type_scat_dispersion_real
_atom_type_scat_dispersion_imag
_atom_type_scat_source
C C 0.0033 0.0016 'International Tables Vol C Tables 4.2.6.8 and 6.1.1.4'
H H 0.0000 0.0000 'International Tables Vol C Tables 4.2.6.8 and 6.1.1.4'
F F 0.0171 0.0103 'International Tables Vol C Tables 4.2.6.8 and 6.1.1.4'
K K 0.2009 0.2494 'International Tables Vol C Tables 4.2.6.8 and 6.1.1.4'
O O 0.0106 0.0060 'International Tables Vol C Tables 4.2.6.8 and 6.1.1.4'
Si Si 0.0817 0.0704 'International Tables Vol C Tables 4.2.6.8 and 6.1.1.4'

loop_
_geom_angle_atom_site_label_1
_geom_angle_atom_site_label_2
_geom_angle_atom_site_label_3
_geom_angle
F1 K1 O5 128.42(5)
F1 K1 O6 121.11(5)
F1 K1 O7 104.05(6)
F1 K1 O8 77.05(6)
F1 K1 O9 82.80(5)
F1 K1 O10 96.27(6)
O6 K1 O5 58.80(6)
O6 K1 O7 59.74(6)
O6 K1 O8 118.10(6)
O6 K1 O9 155.53(6)
O6 K1 O10 117.68(6)
O7 K1 O5 113.21(6)
O7 K1 O8 58.43(6)
O7 K1 O9 112.55(6)
O8 K1 O5 153.53(6)
O9 K1 O5 112.18(6)
O9 K1 O8 58.46(6)
O10 K1 O5 58.89(6)
O10 K1 O7 157.11(6)
O10 K1 O8 117.72(6)
O10 K1 O9 59.26(5)
F1 Si1 O1 99.14(9)
F1 Si1 O2 105.67(9)
F1 Si1 O3 98.59(9)
F1 Si1 O4 106.10(10)
O1 Si1 O3 162.27(10)
O2 Si1 O1 89.57(9)
O2 Si1 O3 85.73(8)
O4 Si1 O1 85.42(9)
O4 Si1 O2 148.23(10)
O4 Si1 O3 89.61(9)
Si1 F1 K1 158.70(9)
C1 O1 Si1 111.49(15)
C2 O2 Si1 112.48(15)
C7 O3 Si1 111.05(15)
C8 O4 Si1 112.36(16)
C13 O5 K1 107.76(15)
C24 O5 K1 110.81(14)
C24 O5 C13 111.73(19)
C14 O6 K1 121.55(15)
C14 O6 C15 111.7(2)
C15 O6 K1 119.23(15)
C16 O7 K1 109.47(16)
C16 O7 C17 112.0(2)
C17 O7 K1 112.89(16)
C18 O8 K1 117.65(15)
C19 O8 K1 117.30(15)
C19 O8 C18 112.2(2)
C20 O9 K1 114.73(15)
C21 O9 K1 108.46(13)
C21 O9 C20 111.24(18)
C22 O10 K1 118.00(13)
C22 O10 C23 112.02(18)
C23 O10 K1 118.50(14)
O1 C1 C2 113.4(2)
O1 C1 C6 126.5(2)
C6 C1 C2 120.1(3)
O2 C2 C1 112.0(2)
O2 C2 C3 127.3(2)
C3 C2 C1 120.7(2)
F2 C3 C2 121.4(2)
F2 C3 C4 119.5(2)
C2 C3 C4 119.1(2)
F3 C4 C3 119.9(3)
F3 C4 C5 119.8(2)
C5 C4 C3 120.3(3)
F4 C5 C4 119.6(3)
F4 C5 C6 119.6(3)
C4 C5 C6 120.8(2)
F5 C6 C1 120.8(3)
F5 C6 C5 120.1(2)
C1 C6 C5 119.1(3)
O3 C7 C8 113.1(2)
O3 C7 C12 126.6(2)
C12 C7 C8 120.3(2)
O4 C8 C7 112.2(2)
O4 C8 C9 127.3(2)
C9 C8 C7 120.4(2)
F6 C9 C8 120.9(2)
F6 C9 C10 119.8(2)
C8 C9 C10 119.2(2)
F7 C10 C9 119.7(2)
F7 C10 C11 119.7(2)
C11 C10 C9 120.5(2)
F8 C11 C10 119.7(2)
F8 C11 C12 119.6(2)
C10 C11 C12 120.7(2)
F9 C12 C7 121.1(2)
F9 C12 C11 120.1(2)
C7 C12 C11 118.8(2)
O5 C13 H13A 109.9
O5 C13 H13B 109.9
O5 C13 C14 109.0(2)
H13A C13 H13B 108.3
C14 C13 H13A 109.9
C14 C13 H13B 109.9
O6 C14 C13 107.7(2)
O6 C14 H14A 110.2
O6 C14 H14B 110.2
C13 C14 H14A 110.2
C13 C14 H14B 110.2
H14A C14 H14B 108.5
O6 C15 H15A 110.1
O6 C15 H15B 110.1
O6 C15 C16 108.1(2)
H15A C15 H15B 108.4
C16 C15 H15A 110.1
C16 C15 H15B 110.1
O7 C16 C15 109.1(2)
O7 C16 H16A 109.9
O7 C16 H16B 109.9
C15 C16 H16A 109.9
C15 C16 H16B 109.9
H16A C16 H16B 108.3
O7 C17 H17A 110.0
O7 C17 H17B 110.0
O7 C17 C18 108.6(2)
H17A C17 H17B 108.4
C18 C17 H17A 110.0
C18 C17 H17B 110.0
O8 C18 C17 108.8(2)
O8 C18 H18A 109.9
O8 C18 H18B 109.9
C17 C18 H18A 109.9
C17 C18 H18B 109.9
H18A C18 H18B 108.3
O8 C19 H19A 109.9
O8 C19 H19B 109.9
O8 C19 C20 108.8(2)
H19A C19 H19B 108.3
C20 C19 H19A 109.9
C20 C19 H19B 109.9
O9 C20 C19 108.9(2)
O9 C20 H20A 109.9
O9 C20 H20B 109.9
C19 C20 H20A 109.9
C19 C20 H20B 109.9
H20A C20 H20B 108.3
O9 C21 H21A 110.0
O9 C21 H21B 110.0
O9 C21 C22 108.5(2)
H21A C21 H21B 108.4
C22 C21 H21A 110.0
C22 C21 H21B 110.0
O10 C22 C21 108.1(2)
O10 C22 H22A 110.1
O10 C22 H22B 110.1
C21 C22 H22A 110.1
C21 C22 H22B 110.1
H22A C22 H22B 108.4
O10 C23 H23A 110.1
O10 C23 H23B 110.1
O10 C23 C24 108.0(2)
H23A C23 H23B 108.4
C24 C23 H23A 110.1
C24 C23 H23B 110.1
O5 C24 C23 109.1(2)
O5 C24 H24A 109.9
O5 C24 H24B 109.9
C23 C24 H24A 109.9
C23 C24 H24B 109.9
H24A C24 H24B 108.3

loop_
_geom_bond_atom_site_label_1
_geom_bond_atom_site_label_2
_geom_bond_distance
K1 F1 2.6927(18)
K1 O5 2.906(2)
K1 O6 2.7742(19)
K1 O7 2.837(2)
K1 O8 2.881(2)
K1 O9 2.8404(18)
K1 O10 2.835(2)
Si1 F1 1.6091(18)
Si1 O1 1.7422(17)
Si1 O2 1.7201(18)
Si1 O3 1.7461(17)
Si1 O4 1.7184(19)
F2 C3 1.348(3)
F3 C4 1.351(3)
F4 C5 1.358(3)
F5 C6 1.353(3)
F6 C9 1.351(3)
F7 C10 1.349(3)
F8 C11 1.350(3)
F9 C12 1.350(3)
O1 C1 1.349(3)
O2 C2 1.362(3)
O3 C7 1.351(3)
O4 C8 1.354(3)
O5 C13 1.429(3)
O5 C24 1.426(3)
O6 C14 1.423(3)
O6 C15 1.432(3)
O7 C16 1.423(3)
O7 C17 1.425(3)
O8 C18 1.426(3)
O8 C19 1.416(3)
O9 C20 1.426(3)
O9 C21 1.423(3)
O10 C22 1.428(3)
O10 C23 1.431(3)
C1 C2 1.392(4)
C1 C6 1.380(3)
C2 C3 1.365(4)
C3 C4 1.395(4)
C4 C5 1.371(4)
C5 C6 1.381(4)
C7 C8 1.399(4)
C7 C12 1.369(3)
C8 C9 1.364(4)
C9 C10 1.383(4)
C10 C11 1.368(4)
C11 C12 1.389(4)
C13 H13A 0.9900
C13 H13B 0.9900
C13 C14 1.497(4)
C14 H14A 0.9900
C14 H14B 0.9900
C15 H15A 0.9900
C15 H15B 0.9900
C15 C16 1.489(4)
C16 H16A 0.9900
C16 H16B 0.9900
C17 H17A 0.9900
C17 H17B 0.9900
C17 C18 1.487(4)
C18 H18A 0.9900
C18 H18B 0.9900
C19 H19A 0.9900
C19 H19B 0.9900
C19 C20 1.492(4)
C20 H20A 0.9900
C20 H20B 0.9900
C21 H21A 0.9900
C21 H21B 0.9900
C21 C22 1.495(4)
C22 H22A 0.9900
C22 H22B 0.9900
C23 H23A 0.9900
C23 H23B 0.9900
C23 C24 1.494(4)
C24 H24A 0.9900
C24 H24B 0.9900
